data_4076511
loop_
_publ_author_name
'Makhloufi, Abdelaziz'
'Frank, Walter'
'Ganter, Christian'

_publ_section_title
;
 Diamino- and Mixed Amino--Amido-N-Heterocyclic Carbenes Based on Triazine
 Backbones
;
_journal_issue 5
_journal_name_full Organometallics
_journal_page_first 2001
_journal_paper_doi 10.1021/om201275z
_journal_volume 31
_journal_year 2012
_chemical_formula_moiety 'C20 H27 Br N3 O Rh'
_chemical_formula_sum 'C20 H27 Br N3 O Rh'
_chemical_formula_weight 508.26
_chemical_name_systematic
; 
 ? 
;
_space_group_IT_number 14
_symmetry_cell_setting monoclinic
_symmetry_space_group_name_Hall '-P 2ybc'
_symmetry_space_group_name_H-M 'P 1 21/c 1'
_atom_sites_solution_hydrogens difmap
_atom_sites_solution_primary direct
_atom_sites_solution_secondary difmap
_audit_creation_method SHELXL-97
_cell_angle_alpha 90.00
_cell_angle_beta 98.650(3)
_cell_angle_gamma 90.00
_cell_formula_units_Z 4
_cell_length_a 22.3837(7)
_cell_length_b 7.0530(3)
_cell_length_c 12.7219(4)
_cell_measurement_reflns_used 22305
_cell_measurement_temperature 291(2)
_cell_measurement_theta_max 29.69
_cell_measurement_theta_min 1.98
_cell_volume 1985.59(12)
_computing_cell_refinement
;
<i>CrysAlis PRO</i>, Ver.1.171.33.52 (Oxford Diffraction Ltd., 2009)
;
_computing_data_collection
;
<i>CrysAlis PRO</i>, Ver.1.171.33.52 (Oxford Diffraction Ltd., 2009)
;
_computing_data_reduction
;
<i>CrysAlis PRO</i>, Ver.1.171.33.52 (Oxford Diffraction Ltd., 2009)
;
_computing_molecular_graphics 'SHELXTL (Sheldrick, 1998)'
_computing_publication_material 'SHELXL-97 (Sheldrick, 1997)'
_computing_structure_refinement 'SHELXL-97 (Sheldrick, 1997)'
_computing_structure_solution 'SHELXS-97 (Sheldrick, 1990)'
_diffrn_ambient_temperature 291(2)
_diffrn_detector_area_resol_mean 32.3
_diffrn_measured_fraction_theta_full 0.998
_diffrn_measured_fraction_theta_max 0.998
_diffrn_measurement_device_type 'Xcalibur, Eos'
_diffrn_measurement_method '\w scans'
_diffrn_radiation_monochromator graphite
_diffrn_radiation_source 'fine-focus sealed tube'
_diffrn_radiation_type MoK\a
_diffrn_radiation_wavelength 0.71073
_diffrn_reflns_av_R_equivalents 0.0978
_diffrn_reflns_av_sigmaI/netI 0.0528
_diffrn_reflns_limit_h_max 26
_diffrn_reflns_limit_h_min -26
_diffrn_reflns_limit_k_max 8
_diffrn_reflns_limit_k_min -8
_diffrn_reflns_limit_l_max 15
_diffrn_reflns_limit_l_min -15
_diffrn_reflns_number 14502
_diffrn_reflns_theta_full 25.00
_diffrn_reflns_theta_max 25.00
_diffrn_reflns_theta_min 2.76
_diffrn_standards_decay_% 0
_exptl_absorpt_coefficient_mu 2.886
_exptl_absorpt_correction_type none
_exptl_crystal_colour Yellow
_exptl_crystal_density_diffrn 1.700
_exptl_crystal_density_method 'not measured'
_exptl_crystal_description isometric
_exptl_crystal_F_000 1024
_exptl_crystal_size_max 0.30
_exptl_crystal_size_mid 0.30
_exptl_crystal_size_min 0.30
_refine_diff_density_max 0.942
_refine_diff_density_min -1.038
_refine_diff_density_rms 0.103
_refine_ls_extinction_method none
_refine_ls_goodness_of_fit_ref 1.093
_refine_ls_hydrogen_treatment constr
_refine_ls_matrix_type full
_refine_ls_number_parameters 237
_refine_ls_number_reflns 3501
_refine_ls_number_restraints 0
_refine_ls_restrained_S_all 1.093
_refine_ls_R_factor_all 0.0461
_refine_ls_R_factor_gt 0.0419
_refine_ls_shift/su_max 0.000
_refine_ls_shift/su_mean 0.000
_refine_ls_structure_factor_coef Fsqd
_refine_ls_weighting_details 'calc w=1/[\s^2^(Fo^2^)+(0.0519P)^2^+3.8280P] where P=(Fo^2^+2Fc^2^)/3'
_refine_ls_weighting_scheme calc
_refine_ls_wR_factor_gt 0.1139
_refine_ls_wR_factor_ref 0.1166
_reflns_number_gt 3226
_reflns_number_total 3501
_reflns_threshold_expression >2sigma(I)
_cod_data_source_file om201275z_si_003.cif
_cod_data_source_block no_64
_cod_depositor_comments
;
The following automatic conversions were performed:
'_atom_site_symetry_multiplicity' tag replaced with
'_atom_site_symmetry_multiplicity'.

Automatic conversion script
Id: cif_correct_tags 1440 2010-10-19 06:21:57Z saulius 
;
_cod_original_sg_symbol_H-M 'P 21/c'
_cod_database_code 4076511

loop_
_symmetry_equiv_pos_as_xyz
'x, y, z'
'-x, y+1/2, -z+1/2'
'-x, -y, -z'
'x, -y-1/2, z-1/2'

loop_
_atom_site_label
_atom_site_type_symbol
_atom_site_fract_x
_atom_site_fract_y
_atom_site_fract_z
_atom_site_U_iso_or_equiv
_atom_site_adp_type
_atom_site_occupancy
_atom_site_symmetry_multiplicity
_atom_site_calc_flag
_atom_site_refinement_flags
Rh1 Rh 0.177872(14) 0.34496(5) 0.86372(3) 0.03155(14) Uani 1 1 d .
N3 N 0.36481(17) 0.6578(6) 0.9816(3) 0.0373(9) Uani 1 1 d .
C1 C 0.25523(19) 0.4895(6) 0.9111(3) 0.0306(9) Uani 1 1 d .
O1 O 0.33929(18) 0.6749(6) 1.1470(3) 0.0513(9) Uani 1 1 d .
C7 C 0.3511(2) 0.3243(6) 0.7351(3) 0.0361(10) Uani 1 1 d .
N2 N 0.26860(16) 0.5720(5) 1.0103(3) 0.0322(8) Uani 1 1 d .
C3 C 0.3255(2) 0.6412(6) 1.0525(3) 0.0348(9) Uani 1 1 d .
C2 C 0.3393(2) 0.6707(7) 0.8694(3) 0.0363(10) Uani 1 1 d .
H2A H 0.3204 0.7934 0.8544 0.044 Uiso 1 1 calc R
H2B H 0.3709 0.6561 0.8256 0.044 Uiso 1 1 calc R
C10 C 0.4613(2) 0.1519(8) 0.7174(5) 0.0515(13) Uani 1 1 d .
H10A H 0.4985 0.0972 0.7116 0.062 Uiso 1 1 calc R
N1 N 0.29494(15) 0.5213(5) 0.8463(3) 0.0322(8) Uani 1 1 d .
C8 C 0.3750(2) 0.3321(7) 0.6415(4) 0.0435(11) Uani 1 1 d .
H8A H 0.3542 0.3960 0.5833 0.052 Uiso 1 1 calc R
C5 C 0.2263(2) 0.5536(8) 1.0875(4) 0.0478(12) Uani 1 1 d .
H5A H 0.1927 0.4765 1.0578 0.072 Uiso 1 1 calc R
H5B H 0.2121 0.6770 1.1039 0.072 Uiso 1 1 calc R
H5C H 0.2466 0.4954 1.1513 0.072 Uiso 1 1 calc R
C6 C 0.2922(2) 0.4220(7) 0.7440(3) 0.0366(10) Uani 1 1 d .
H6A H 0.2830 0.5123 0.6864 0.044 Uiso 1 1 calc R
H6B H 0.2600 0.3288 0.7374 0.044 Uiso 1 1 calc R
C11 C 0.4378(2) 0.1391(8) 0.8103(4) 0.0524(13) Uani 1 1 d .
H11A H 0.4587 0.0727 0.8675 0.063 Uiso 1 1 calc R
C9 C 0.4294(2) 0.2464(9) 0.6329(4) 0.0544(13) Uani 1 1 d .
H9A H 0.4447 0.2527 0.5689 0.065 Uiso 1 1 calc R
C12 C 0.3829(2) 0.2246(8) 0.8199(4) 0.0463(12) Uani 1 1 d .
H12A H 0.3674 0.2151 0.8835 0.056 Uiso 1 1 calc R
C4 C 0.4255(2) 0.7249(9) 1.0157(4) 0.0519(13) Uani 1 1 d .
H4A H 0.4371 0.6979 1.0899 0.078 Uiso 1 1 calc R
H4B H 0.4271 0.8593 1.0043 0.078 Uiso 1 1 calc R
H4C H 0.4527 0.6622 0.9755 0.078 Uiso 1 1 calc R
C20 C 0.0397(2) 0.3826(10) 0.8552(5) 0.0628(16) Uani 1 1 d .
H20A H 0.0132 0.3451 0.9052 0.075 Uiso 1 1 calc R
H20B H 0.0150 0.3980 0.7862 0.075 Uiso 1 1 calc R
C13 C 0.1296(2) 0.6024(7) 0.8559(4) 0.0471(12) Uani 1 1 d .
H13A H 0.1524 0.7078 0.8927 0.057 Uiso 1 1 calc R
C21 C 0.0682(3) 0.5711(9) 0.8897(5) 0.0625(16) Uani 1 1 d .
H21A H 0.0413 0.6719 0.8603 0.075 Uiso 1 1 calc R
H21B H 0.0725 0.5798 0.9665 0.075 Uiso 1 1 calc R
C16 C 0.0977(3) 0.2829(10) 0.6535(4) 0.0601(15) Uani 1 1 d .
H16A H 0.0578 0.2476 0.6179 0.072 Uiso 1 1 calc R
H16B H 0.1268 0.2406 0.6094 0.072 Uiso 1 1 calc R
C19 C 0.0848(2) 0.2269(8) 0.8481(4) 0.0486(12) Uani 1 1 d .
H19A H 0.0808 0.1192 0.8952 0.058 Uiso 1 1 calc R
C15 C 0.1008(3) 0.4967(11) 0.6618(5) 0.0659(17) Uani 1 1 d .
H15A H 0.1131 0.5473 0.5974 0.079 Uiso 1 1 calc R
H15B H 0.0608 0.5454 0.6667 0.079 Uiso 1 1 calc R
C14 C 0.1441(2) 0.5656(8) 0.7561(4) 0.0495(12) Uani 1 1 d .
H14A H 0.1758 0.6487 0.7368 0.059 Uiso 1 1 calc R
Br1 Br 0.22808(3) 0.05105(8) 0.94090(5) 0.0606(2) Uani 1 1 d .
C17 C 0.1096(2) 0.1801(8) 0.7581(4) 0.0510(13) Uani 1 1 d .
H17A H 0.1194 0.0454 0.7523 0.061 Uiso 1 1 calc R

loop_
_atom_site_aniso_label
_atom_site_aniso_U_11
_atom_site_aniso_U_22
_atom_site_aniso_U_33
_atom_site_aniso_U_23
_atom_site_aniso_U_13
_atom_site_aniso_U_12
Rh1 0.0292(2) 0.0314(2) 0.0343(2) -0.00129(14) 0.00536(14) -0.00243(13)
N3 0.038(2) 0.046(2) 0.0281(18) -0.0043(16) 0.0052(15) -0.0087(17)
C1 0.034(2) 0.029(2) 0.030(2) 0.0017(17) 0.0075(16) -0.0014(17)
O1 0.067(2) 0.060(2) 0.0272(17) -0.0087(15) 0.0065(15) -0.0109(19)
C7 0.039(2) 0.039(2) 0.031(2) -0.0062(19) 0.0084(18) -0.0052(19)
N2 0.0377(19) 0.0336(18) 0.0272(17) -0.0024(15) 0.0111(15) -0.0034(16)
C3 0.046(2) 0.029(2) 0.029(2) -0.0015(17) 0.0049(18) -0.0017(19)
C2 0.046(2) 0.039(2) 0.025(2) -0.0042(18) 0.0101(18) -0.010(2)
C10 0.044(3) 0.052(3) 0.059(3) -0.002(3) 0.008(2) 0.011(2)
N1 0.0318(18) 0.0377(19) 0.0278(17) -0.0064(16) 0.0075(14) -0.0060(16)
C8 0.047(3) 0.051(3) 0.033(2) 0.003(2) 0.009(2) 0.006(2)
C5 0.055(3) 0.059(3) 0.034(2) -0.007(2) 0.022(2) -0.008(3)
C6 0.036(2) 0.047(3) 0.028(2) -0.0074(19) 0.0055(17) -0.001(2)
C11 0.049(3) 0.060(3) 0.046(3) 0.011(2) 0.000(2) 0.006(3)
C9 0.056(3) 0.064(4) 0.048(3) 0.002(3) 0.026(2) 0.010(3)
C12 0.053(3) 0.054(3) 0.034(2) 0.005(2) 0.011(2) 0.003(2)
C4 0.040(3) 0.069(4) 0.045(3) -0.004(3) 0.002(2) -0.015(3)
C20 0.036(3) 0.086(4) 0.069(4) -0.007(3) 0.018(3) -0.006(3)
C13 0.044(3) 0.036(2) 0.061(3) -0.002(2) 0.004(2) 0.006(2)
C21 0.045(3) 0.070(4) 0.076(4) -0.014(3) 0.018(3) 0.014(3)
C16 0.047(3) 0.092(5) 0.041(3) -0.009(3) 0.001(2) 0.006(3)
C19 0.038(2) 0.058(3) 0.049(3) -0.005(3) 0.005(2) -0.017(2)
C15 0.060(3) 0.084(5) 0.051(3) 0.012(3) 0.001(3) 0.013(3)
C14 0.047(3) 0.045(3) 0.056(3) 0.017(2) 0.004(2) 0.006(2)
Br1 0.0641(4) 0.0406(3) 0.0725(4) 0.0083(3) -0.0047(3) 0.0015(2)
C17 0.042(3) 0.054(3) 0.056(3) -0.014(3) 0.004(2) -0.012(2)

loop_
_atom_type_symbol
_atom_type_description
_atom_type_scat_dispersion_real
_atom_type_scat_dispersion_imag
_atom_type_scat_source
C C 0.0033 0.0016 'International Tables Vol C Tables 4.2.6.8 and 6.1.1.4'
H H 0.0000 0.0000 'International Tables Vol C Tables 4.2.6.8 and 6.1.1.4'
N N 0.0061 0.0033 'International Tables Vol C Tables 4.2.6.8 and 6.1.1.4'
O O 0.0106 0.0060 'International Tables Vol C Tables 4.2.6.8 and 6.1.1.4'
Br Br -0.2901 2.4595 'International Tables Vol C Tables 4.2.6.8 and 6.1.1.4'
Rh Rh -1.1178 0.9187 'International Tables Vol C Tables 4.2.6.8 and 6.1.1.4'

loop_
_geom_angle_atom_site_label_1
_geom_angle_atom_site_label_2
_geom_angle_atom_site_label_3
_geom_angle
C1 Rh1 C13 89.39(19)
C1 Rh1 C14 91.64(19)
C13 Rh1 C14 38.0(2)
C1 Rh1 C17 158.48(19)
C13 Rh1 C17 97.0(2)
C14 Rh1 C17 81.2(2)
C1 Rh1 C19 164.59(19)
C13 Rh1 C19 81.5(2)
C14 Rh1 C19 88.8(2)
C17 Rh1 C19 36.4(2)
C1 Rh1 Br1 89.24(12)
C13 Rh1 Br1 159.10(16)
C14 Rh1 Br1 162.90(16)
C17 Rh1 Br1 91.81(16)
C19 Rh1 Br1 94.85(16)
C3 N3 C4 120.3(4)
C3 N3 C2 117.3(4)
C4 N3 C2 119.1(4)
N1 C1 N2 115.2(4)
N1 C1 Rh1 121.8(3)
N2 C1 Rh1 122.9(3)
C8 C7 C12 118.1(4)
C8 C7 C6 120.3(4)
C12 C7 C6 121.6(4)
C1 N2 C3 124.0(4)
C1 N2 C5 120.1(4)
C3 N2 C5 114.7(4)
O1 C3 N3 123.1(4)
O1 C3 N2 121.9(4)
N3 C3 N2 114.9(4)
N1 C2 N3 108.0(3)
N1 C2 H2A 110.1
N3 C2 H2A 110.1
N1 C2 H2B 110.1
N3 C2 H2B 110.1
H2A C2 H2B 108.4
C9 C10 C11 119.1(5)
C9 C10 H10A 120.4
C11 C10 H10A 120.4
C1 N1 C2 120.2(4)
C1 N1 C6 121.9(4)
C2 N1 C6 117.6(3)
C7 C8 C9 120.9(5)
C7 C8 H8A 119.6
C9 C8 H8A 119.6
N2 C5 H5A 109.5
N2 C5 H5B 109.5
H5A C5 H5B 109.5
N2 C5 H5C 109.5
H5A C5 H5C 109.5
H5B C5 H5C 109.5
N1 C6 C7 111.3(3)
N1 C6 H6A 109.4
C7 C6 H6A 109.4
N1 C6 H6B 109.4
C7 C6 H6B 109.4
H6A C6 H6B 108.0
C10 C11 C12 120.5(5)
C10 C11 H11A 119.7
C12 C11 H11A 119.7
C10 C9 C8 120.9(5)
C10 C9 H9A 119.5
C8 C9 H9A 119.5
C7 C12 C11 120.4(5)
C7 C12 H12A 119.8
C11 C12 H12A 119.8
N3 C4 H4A 109.5
N3 C4 H4B 109.5
H4A C4 H4B 109.5
N3 C4 H4C 109.5
H4A C4 H4C 109.5
H4B C4 H4C 109.5
C19 C20 C21 113.6(4)
C19 C20 H20A 108.8
C21 C20 H20A 108.8
C19 C20 H20B 108.8
C21 C20 H20B 108.8
H20A C20 H20B 107.7
C14 C13 C21 125.5(5)
C14 C13 Rh1 72.1(3)
C21 C13 Rh1 109.9(4)
C14 C13 H13A 113.9
C21 C13 H13A 113.9
Rh1 C13 H13A 113.9
C13 C21 C20 114.1(5)
C13 C21 H21A 108.7
C20 C21 H21A 108.7
C13 C21 H21B 108.7
C20 C21 H21B 108.7
H21A C21 H21B 107.6
C17 C16 C15 114.8(5)
C17 C16 H16A 108.6
C15 C16 H16A 108.6
C17 C16 H16B 108.6
C15 C16 H16B 108.6
H16A C16 H16B 107.5
C17 C19 C20 125.4(6)
C17 C19 Rh1 71.1(3)
C20 C19 Rh1 110.5(4)
C17 C19 H19A 113.9
C20 C19 H19A 113.9
Rh1 C19 H19A 113.9
C14 C15 C16 113.3(5)
C14 C15 H15A 108.9
C16 C15 H15A 108.9
C14 C15 H15B 108.9
C16 C15 H15B 108.9
H15A C15 H15B 107.7
C13 C14 C15 125.6(5)
C13 C14 Rh1 69.9(3)
C15 C14 Rh1 113.5(4)
C13 C14 H14A 113.4
C15 C14 H14A 113.4
Rh1 C14 H14A 113.4
C19 C17 C16 125.2(5)
C19 C17 Rh1 72.4(3)
C16 C17 Rh1 107.4(4)
C19 C17 H17A 114.4
C16 C17 H17A 114.4
Rh1 C17 H17A 114.4

loop_
_geom_bond_atom_site_label_1
_geom_bond_atom_site_label_2
_geom_bond_distance
Rh1 C1 2.022(4)
Rh1 C13 2.107(5)
Rh1 C14 2.134(5)
Rh1 C17 2.208(5)
Rh1 C19 2.224(5)
Rh1 Br1 2.4884(6)
N3 C3 1.356(6)
N3 C4 1.443(6)
N3 C2 1.458(5)
C1 N1 1.319(5)
C1 N2 1.381(5)
O1 C3 1.219(5)
C7 C8 1.378(6)
C7 C12 1.391(7)
C7 C6 1.507(6)
N2 C3 1.394(6)
N2 C5 1.468(6)
C2 N1 1.447(5)
C2 H2A 0.9700
C2 H2B 0.9700
C10 C9 1.371(8)
C10 C11 1.367(8)
C10 H10A 0.9300
N1 C6 1.471(5)
C8 C9 1.378(7)
C8 H8A 0.9300
C5 H5A 0.9600
C5 H5B 0.9600
C5 H5C 0.9600
C6 H6A 0.9700
C6 H6B 0.9700
C11 C12 1.391(8)
C11 H11A 0.9300
C9 H9A 0.9300
C12 H12A 0.9300
C4 H4A 0.9600
C4 H4B 0.9600
C4 H4C 0.9600
C20 C19 1.505(8)
C20 C21 1.511(9)
C20 H20A 0.9700
C20 H20B 0.9700
C13 C14 1.381(8)
C13 C21 1.516(8)
C13 H13A 0.9800
C21 H21A 0.9700
C21 H21B 0.9700
C16 C17 1.503(8)
C16 C15 1.512(10)
C16 H16A 0.9700
C16 H16B 0.9700
C19 C17 1.386(8)
C19 H19A 0.9800
C15 C14 1.505(8)
C15 H15A 0.9700
C15 H15B 0.9700
C14 H14A 0.9800
C17 H17A 0.9800

loop_
_geom_torsion_atom_site_label_1
_geom_torsion_atom_site_label_2
_geom_torsion_atom_site_label_3
_geom_torsion_atom_site_label_4
_geom_torsion
C13 Rh1 C1 N1 -104.9(4)
C14 Rh1 C1 N1 -66.9(4)
C17 Rh1 C1 N1 3.0(8)
C19 Rh1 C1 N1 -158.3(6)
Br1 Rh1 C1 N1 96.0(4)
C13 Rh1 C1 N2 70.9(4)
C14 Rh1 C1 N2 108.8(4)
C17 Rh1 C1 N2 178.7(5)
C19 Rh1 C1 N2 17.4(9)
Br1 Rh1 C1 N2 -88.3(3)
N1 C1 N2 C3 -16.5(6)
Rh1 C1 N2 C3 167.5(3)
N1 C1 N2 C5 177.2(4)
Rh1 C1 N2 C5 1.2(6)
C4 N3 C3 O1 -2.4(7)
C2 N3 C3 O1 -161.6(4)
C4 N3 C3 N2 -179.0(4)
C2 N3 C3 N2 21.7(6)
C1 N2 C3 O1 -163.8(4)
C5 N2 C3 O1 3.1(6)
C1 N2 C3 N3 12.8(6)
C5 N2 C3 N3 179.8(4)
C3 N3 C2 N1 -48.2(5)
C4 N3 C2 N1 152.3(4)
N2 C1 N1 C2 -15.3(6)
Rh1 C1 N1 C2 160.7(3)
N2 C1 N1 C6 171.0(4)
Rh1 C1 N1 C6 -13.0(6)
N3 C2 N1 C1 45.5(5)
N3 C2 N1 C6 -140.6(4)
C12 C7 C8 C9 -1.2(8)
C6 C7 C8 C9 178.8(5)
C1 N1 C6 C7 -125.3(4)
C2 N1 C6 C7 60.9(5)
C8 C7 C6 N1 -137.4(4)
C12 C7 C6 N1 42.6(6)
C9 C10 C11 C12 -1.5(9)
C11 C10 C9 C8 1.7(9)
C7 C8 C9 C10 -0.3(9)
C8 C7 C12 C11 1.3(8)
C6 C7 C12 C11 -178.7(5)
C10 C11 C12 C7 0.1(9)
C1 Rh1 C13 C14 93.4(3)
C17 Rh1 C13 C14 -66.0(3)
C19 Rh1 C13 C14 -99.0(3)
Br1 Rh1 C13 C14 179.7(3)
C1 Rh1 C13 C21 -144.4(4)
C14 Rh1 C13 C21 122.1(5)
C17 Rh1 C13 C21 56.2(4)
C19 Rh1 C13 C21 23.1(4)
Br1 Rh1 C13 C21 -58.2(6)
C14 C13 C21 C20 45.4(8)
Rh1 C13 C21 C20 -36.3(6)
C19 C20 C21 C13 30.7(8)
C21 C20 C19 C17 -91.0(7)
C21 C20 C19 Rh1 -10.1(7)
C1 Rh1 C19 C17 168.6(6)
C13 Rh1 C19 C17 114.3(4)
C14 Rh1 C19 C17 76.8(4)
Br1 Rh1 C19 C17 -86.5(3)
C1 Rh1 C19 C20 46.9(9)
C13 Rh1 C19 C20 -7.5(4)
C14 Rh1 C19 C20 -44.9(4)
C17 Rh1 C19 C20 -121.7(6)
Br1 Rh1 C19 C20 151.8(4)
C17 C16 C15 C14 29.9(8)
C21 C13 C14 C15 3.1(9)
Rh1 C13 C14 C15 105.2(6)
C21 C13 C14 Rh1 -102.1(5)
C16 C15 C14 C13 -90.5(7)
C16 C15 C14 Rh1 -9.0(7)
C1 Rh1 C14 C13 -86.9(3)
C17 Rh1 C14 C13 113.5(3)
C19 Rh1 C14 C13 77.7(3)
Br1 Rh1 C14 C13 -179.7(4)
C1 Rh1 C14 C15 152.0(4)
C13 Rh1 C14 C15 -121.1(6)
C17 Rh1 C14 C15 -7.6(4)
C19 Rh1 C14 C15 -43.4(4)
Br1 Rh1 C14 C15 59.2(7)
C20 C19 C17 C16 2.9(8)
Rh1 C19 C17 C16 -99.3(5)
C20 C19 C17 Rh1 102.2(5)
C15 C16 C17 C19 45.9(8)
C15 C16 C17 Rh1 -34.5(6)
C1 Rh1 C17 C19 -171.8(5)
C13 Rh1 C17 C19 -65.3(4)
C14 Rh1 C17 C19 -100.0(4)
Br1 Rh1 C17 C19 95.7(3)
C1 Rh1 C17 C16 -49.5(7)
C13 Rh1 C17 C16 57.0(4)
C14 Rh1 C17 C16 22.3(4)
C19 Rh1 C17 C16 122.3(6)
Br1 Rh1 C17 C16 -142.0(4)
